data_2008146
loop_
_publ_author_name
'Moreno-Fuquen, Rodolfo'
'Valderrama-Naranjo, Jaime'
'Monta\~no, Angela Marcela'

_publ_section_title
;
 A 1:1 complex of 4-nitropyridine <i>N</i>-oxide and 3-hydroxybenzoic
 acid
;
_journal_issue 2
_journal_name_full 'Acta Crystallographica Section C'
_journal_page_first 218
_journal_page_last 220
_journal_paper_doi 10.1107/S0108270198009949
_journal_volume 55
_journal_year 1999
_chemical_formula_moiety 'C5 H4 N2 O3 . C7 H6 O3'
_chemical_formula_sum 'C12 H10 N2 O6'
_chemical_formula_weight 278.22
_space_group_IT_number 14
_symmetry_cell_setting monoclinic
_symmetry_space_group_name_Hall '-P 2yn'
_symmetry_space_group_name_H-M 'P 1 21/n 1'
_audit_creation_method SHELXL
_cell_angle_alpha 90.00
_cell_angle_beta 95.46(2)
_cell_angle_gamma 90.00
_cell_formula_units_Z 4
_cell_length_a 6.5453(6)
_cell_length_b 7.5995(8)
_cell_length_c 24.855(3)
_cell_measurement_reflns_used 25
_cell_measurement_temperature 293
_cell_measurement_theta_max 18.2
_cell_measurement_theta_min 9.9
_cell_volume 1230.7(2)
_computing_cell_refinement 'CAD-4 Software'
_computing_data_collection 'CAD-4 Software (Enraf-Nonius, 1989)'
_computing_data_reduction 'SDP (Frenz, 1978)'
_computing_molecular_graphics 'ZORTEP (Zsolnai, 1995)'
_computing_publication_material SDP
_computing_structure_refinement SHELXL93
_computing_structure_solution 'SHELXS86 (Sheldrick, 1985)'
_diffrn_measurement_device 'Enraf-Nonius CAD-4'
_diffrn_measurement_method \w/2\q
_diffrn_radiation_monochromator graphite
_diffrn_radiation_source 'fine-focus sealed tube'
_diffrn_radiation_type MoK\a
_diffrn_radiation_wavelength 0.71073
_diffrn_reflns_av_R_equivalents 0.019
_diffrn_reflns_av_sigmaI/netI 0.035
_diffrn_reflns_limit_h_max 8
_diffrn_reflns_limit_h_min 0
_diffrn_reflns_limit_k_max 0
_diffrn_reflns_limit_k_min -9
_diffrn_reflns_limit_l_max 30
_diffrn_reflns_limit_l_min -30
_diffrn_reflns_number 2719
_diffrn_reflns_theta_max 26.29
_diffrn_reflns_theta_min 2.80
_diffrn_standards_decay_% 0.70
_diffrn_standards_interval_time 120
_diffrn_standards_number 3
_exptl_absorpt_coefficient_mu 0.12
_exptl_absorpt_correction_type none
_exptl_crystal_colour pale_yellow
_exptl_crystal_density_diffrn 1.502
_exptl_crystal_density_method not_measured
_exptl_crystal_description prism
_exptl_crystal_F_000 576
_exptl_crystal_size_max 0.15
_exptl_crystal_size_mid 0.12
_exptl_crystal_size_min 0.10
_refine_diff_density_max 0.221
_refine_diff_density_min -0.167
_refine_ls_extinction_coef 0.054(3)
_refine_ls_extinction_method 'SHELXL93 (Sheldrick, 1993)'
_refine_ls_goodness_of_fit_all 1.114
_refine_ls_goodness_of_fit_obs 1.028
_refine_ls_hydrogen_treatment 'H atoms: see below'
_refine_ls_matrix_type full
_refine_ls_number_parameters 188
_refine_ls_number_reflns 2493
_refine_ls_number_restraints 0
_refine_ls_restrained_S_all 1.117
_refine_ls_restrained_S_obs 1.028
_refine_ls_R_factor_all 0.083
_refine_ls_R_factor_obs 0.038
_refine_ls_shift/esd_max <0.001
_refine_ls_shift/esd_mean 0.000
_refine_ls_structure_factor_coef Fsqd
_refine_ls_weighting_details 'w = 1/(\s^2^(Fo^2^)+(0.0306P)^2^+0.6014P) where P=(Fo^2^+2Fc^2^)/3'
_refine_ls_weighting_scheme calc
_refine_ls_wR_factor_all 0.117
_refine_ls_wR_factor_obs 0.084
_reflns_number_observed 1613
_reflns_number_total 2495
_reflns_observed_criterion I>2\s(I)
_cod_data_source_file fr1126.cif
_cod_data_source_block global
_cod_depositor_comments
;
The following automatic conversions were performed:

'_refine_ls_weighting_scheme' value 'w =
1/(\s^2^(Fo^2^)+(0.0306P)^2^+0.6014P) where P=(Fo^2^+2Fc^2^)/3' was
changed to 'calc'. New tag '_refine_ls_weighting_details' was
created. The value of the new tag was set to 'w =
1/(\s^2^(Fo^2^)+(0.0306P)^2^+0.6014P) where P=(Fo^2^+2Fc^2^)/3'.

Automatic conversion script
Id: cif_fix_values 3143 2015-03-26 13:38:13Z robertas 
;
_cod_original_sg_symbol_H-M 'P 21/n'
_cod_database_code 2008146

loop_
_symmetry_equiv_pos_as_xyz
'x, y, z'
'x+1/2, -y+1/2, z+1/2'
'-x, -y, -z'
'-x-1/2, y-1/2, -z-1/2'

loop_
_atom_site_aniso_label
_atom_site_aniso_U_11
_atom_site_aniso_U_22
_atom_site_aniso_U_33
_atom_site_aniso_U_12
_atom_site_aniso_U_13
_atom_site_aniso_U_23
O1 0.0662(11) 0.0531(11) 0.0696(12) -0.0046(9) -0.0213(9) 0.0065(9)
O2 0.0714(12) 0.0703(13) 0.0548(11) -0.0012(10) 0.0069(9) -0.0101(9)
O3 0.0514(10) 0.0746(13) 0.0848(13) -0.0139(10) 0.0160(10) -0.0001(11)
N1 0.0521(11) 0.0398(11) 0.0521(11) 0.0040(9) -0.0031(9) 0.0089(9)
N2 0.0471(11) 0.0427(11) 0.0586(12) 0.0021(9) 0.0082(10) 0.0045(10)
C1 0.0452(12) 0.0455(14) 0.0603(15) 0.0057(11) 0.0126(11) 0.0074(12)
C2 0.0489(13) 0.0427(13) 0.0493(12) 0.0043(11) 0.0143(10) 0.0012(11)
C3 0.0435(12) 0.0355(12) 0.0457(12) 0.0050(10) 0.0067(9) 0.0058(10)
C4 0.0525(13) 0.0495(14) 0.0465(12) 0.0019(11) 0.0167(11) 0.0075(11)
C5 0.064(2) 0.0529(15) 0.0426(12) 0.0035(13) 0.0089(11) 0.0051(11)
O4 0.0524(10) 0.0610(11) 0.0412(8) 0.0106(8) 0.0086(7) 0.0112(8)
O5 0.0480(9) 0.0622(11) 0.0471(9) 0.0127(8) 0.0103(7) 0.0095(8)
O6 0.0635(11) 0.0827(14) 0.0411(9) 0.0232(10) 0.0110(8) 0.0168(9)
C6 0.0438(12) 0.0427(13) 0.0378(11) -0.0036(10) 0.0032(9) 0.0008(10)
C7 0.0409(11) 0.0343(11) 0.0364(10) -0.0015(9) 0.0023(9) -0.0015(9)
C8 0.0511(13) 0.0489(14) 0.0391(11) 0.0032(11) 0.0116(10) -0.0001(10)
C9 0.0433(12) 0.0521(14) 0.0530(13) 0.0080(11) 0.0117(10) -0.0007(12)
C10 0.0400(11) 0.0437(13) 0.0455(12) 0.0042(10) 0.0023(9) -0.0006(10)
C11 0.0446(12) 0.0342(11) 0.0356(10) -0.0022(10) 0.0036(9) -0.0005(9)
C12 0.0386(11) 0.0328(11) 0.0415(11) 0.0005(9) 0.0057(9) -0.0028(9)

loop_
_atom_site_label
_atom_site_fract_x
_atom_site_fract_y
_atom_site_fract_z
_atom_site_U_iso_or_equiv
_atom_site_thermal_displace_type
_atom_site_calc_flag
_atom_site_refinement_flags
_atom_site_occupancy
_atom_site_disorder_group
_atom_site_type_symbol
O1 -0.2038(3) 0.6422(2) 0.23714(7) 0.0647(5) Uani d . 1 . O
O2 -0.7565(3) 0.2264(3) 0.06711(7) 0.0654(5) Uani d . 1 . O
O3 -0.9418(3) 0.2184(3) 0.13452(8) 0.0697(6) Uani d . 1 . O
N1 -0.3415(3) 0.5492(2) 0.20792(8) 0.0485(5) Uani d . 1 . N
N2 -0.7865(3) 0.2601(3) 0.11371(8) 0.0492(5) Uani d . 1 . N
C1 -0.3056(4) 0.4979(3) 0.15750(10) 0.0499(6) Uani d . 1 . C
H1 -0.1825 0.5281 0.14405 0.076 Uiso calc R 1 . H
C2 -0.4483(3) 0.4024(3) 0.12616(9) 0.0463(6) Uani d . 1 . C
H2 -0.4236 0.3671 0.09154 0.076 Uiso calc R 1 . H
C3 -0.6291(3) 0.3596(3) 0.14686(8) 0.0414(5) Uani d . 1 . C
C4 -0.6655(4) 0.4100(3) 0.19819(9) 0.0487(6) Uani d . 1 . C
H4 -0.7873 0.3794 0.21223 0.076 Uiso calc R 1 . H
C5 -0.5193(4) 0.5059(3) 0.22820(9) 0.0531(6) Uani d . 1 . C
H5 -0.5424 0.5416 0.26290 0.076 Uiso calc R 1 . H
O4 0.0792(3) 0.4581(2) 0.29551(6) 0.0513(4) Uani d . 1 . O
HO4 -0.033(4) 0.521(4) 0.2779(11) 0.076 Uiso d . 1 . H
O5 0.4614(2) 0.0989(2) 0.43939(6) 0.0520(4) Uani d . 1 . O
O6 0.2740(3) 0.1174(3) 0.50932(6) 0.0620(5) Uani d . 1 . O
HO6 0.380(4) 0.037(4) 0.5283(11) 0.076 Uiso d . 1 . H
C6 0.3091(3) 0.1556(3) 0.46043(8) 0.0415(5) Uani d . 1 . C
C7 0.1550(3) 0.2674(3) 0.42947(8) 0.0373(5) Uani d . 1 . C
C8 -0.0243(3) 0.3165(3) 0.45133(9) 0.0459(6) Uani d . 1 . C
H8 -0.0452 0.2853 0.48656 0.076 Uiso calc R 1 . H
C9 -0.1711(3) 0.4123(3) 0.42013(9) 0.0490(6) Uani d . 1 . C
H9 -0.2914 0.4453 0.43455 0.076 Uiso calc R 1 . H
C10 -0.1412(3) 0.4594(3) 0.36786(9) 0.0432(5) Uani d . 1 . C
H10 -0.2418 0.5223 0.34703 0.076 Uiso calc R 1 . H
C11 0.0398(3) 0.4127(3) 0.34639(8) 0.0381(5) Uani d . 1 . C
C12 0.1878(3) 0.3169(3) 0.37719(8) 0.0375(5) Uani d . 1 . C
H12 0.3090 0.2857 0.36293 0.076 Uiso calc R 1 . H

loop_
_atom_type_symbol
_atom_type_description
_atom_type_scat_dispersion_real
_atom_type_scat_dispersion_imag
_atom_type_scat_source
O O 0.0106 0.0060 'International Tables Vol C Tables 4.2.6.8 and 6.1.1.4'
N N 0.0061 0.0033 'International Tables Vol C Tables 4.2.6.8 and 6.1.1.4'
C C 0.0033 0.0016 'International Tables Vol C Tables 4.2.6.8 and 6.1.1.4'
H H 0.0000 0.0000 'International Tables Vol C Tables 4.2.6.8 and 6.1.1.4'

loop_
_geom_angle_atom_site_label_1
_geom_angle_atom_site_label_2
_geom_angle_atom_site_label_3
_geom_angle
_geom_angle_publ_flag
O1 N1 C5 119.8(2) yes
O1 N1 C1 119.8(2) yes
C5 N1 C1 120.4(2) yes
O2 N2 O3 124.1(2) ?
O2 N2 C3 118.3(2) ?
O3 N2 C3 117.6(2) ?
N1 C1 C2 120.7(2) ?
N1 C1 H1 119.6 ?
C2 C1 H1 119.6 ?
C1 C2 C3 118.6(2) ?
C1 C2 H2 120.7 ?
C3 C2 H2 120.7 ?
C2 C3 C4 120.9(2) ?
C2 C3 N2 119.7(2) ?
C4 C3 N2 119.4(2) ?
C5 C4 C3 118.8(2) ?
C5 C4 H4 120.6 ?
C3 C4 H4 120.6 ?
N1 C5 C4 120.6(2) ?
N1 C5 H5 119.7 ?
C4 C5 H5 119.7 ?
C11 O4 HO4 110.5(17) ?
C6 O6 HO6 113.7(15) yes
O5 C6 O6 122.6(2) yes
O5 C6 C7 120.9(2) yes
O6 C6 C7 116.5(2) yes
C12 C7 C8 120.3(2) yes
C12 C7 C6 119.0(2) yes
C8 C7 C6 120.7(2) yes
C9 C8 C7 119.3(2) ?
C9 C8 H8 120.4 ?
C7 C8 H8 120.4 ?
C10 C9 C8 120.8(2) ?
C10 C9 H9 119.6 ?
C8 C9 H9 119.6 ?
C9 C10 C11 119.8(2) ?
C9 C10 H10 120.1 ?
C11 C10 H10 120.1 ?
O4 C11 C12 117.6(2) yes
O4 C11 C10 122.4(2) yes
C12 C11 C10 119.9(2) yes
C11 C12 C7 119.9(2) ?
C11 C12 H12 120.1 ?
C7 C12 H12 120.1 ?

loop_
_geom_bond_atom_site_label_1
_geom_bond_atom_site_label_2
_geom_bond_site_symmetry_2
_geom_bond_distance
_geom_bond_publ_flag
O1 N1 . 1.310(2) yes
O2 N2 . 1.221(2) ?
O3 N2 . 1.225(2) ?
N1 C5 . 1.353(3) yes
N1 C1 . 1.354(3) yes
N2 C3 . 1.467(3) yes
C1 C2 . 1.367(3) ?
C1 H1 . 0.93 ?
C2 C3 . 1.373(3) ?
C2 H2 . 0.93 ?
C3 C4 . 1.374(3) ?
C4 C5 . 1.366(3) ?
C4 H4 . 0.93 ?
C5 H5 . 0.93 ?
O4 C11 . 1.359(2) yes
O4 HO4 . 0.95(3) yes
O5 C6 . 1.246(3) yes
O6 C6 . 1.291(2) yes
O6 HO6 . 1.01(3) yes
C6 C7 . 1.478(3) yes
C7 C12 . 1.389(3) yes
C7 C8 . 1.390(3) yes
C8 C9 . 1.383(3) ?
C8 H8 . 0.93 ?
C9 C10 . 1.379(3) ?
C9 H9 . 0.93 ?
C10 C11 . 1.391(3) yes
C10 H10 . 0.93 ?
C11 C12 . 1.383(3) yes
C12 H12 . 0.93 ?

loop_
_geom_torsion_atom_site_label_1
_geom_torsion_atom_site_label_2
_geom_torsion_atom_site_label_3
_geom_torsion_atom_site_label_4
_geom_torsion
O1 N1 C1 C2 -179.3(2)
C5 N1 C1 C2 0.3(3)
N1 C1 C2 C3 0.1(3)
C1 C2 C3 C4 -0.6(3)
C1 C2 C3 N2 178.8(2)
O2 N2 C3 C2 -4.0(3)
O3 N2 C3 C2 177.0(2)
O2 N2 C3 C4 175.4(2)
O3 N2 C3 C4 -3.5(3)
C2 C3 C4 C5 0.9(4)
N2 C3 C4 C5 -178.6(2)
O1 N1 C5 C4 179.5(2)
C1 N1 C5 C4 -0.1(3)
C3 C4 C5 N1 -0.5(4)
O5 C6 C7 C12 -3.5(3)
O6 C6 C7 C12 178.2(2)
O5 C6 C7 C8 173.8(2)
O6 C6 C7 C8 -4.5(3)
C12 C7 C8 C9 1.2(3)
C6 C7 C8 C9 -176.1(2)
C7 C8 C9 C10 -0.1(4)
C8 C9 C10 C11 -1.0(4)
C9 C10 C11 O4 -178.8(2)
C9 C10 C11 C12 1.0(3)
O4 C11 C12 C7 179.9(2)
C10 C11 C12 C7 0.1(3)
C8 C7 C12 C11 -1.2(3)
C6 C7 C12 C11 176.2(2)

loop_
_cod_related_entry_id
_cod_related_entry_database
_cod_related_entry_code
1 ChemSpider 21105661
